data_7021965
loop_
_publ_author_name
'Zhang, Yu'
'Yuan, Pengfei'
'Zhu, Yanyan'
'Li, Gang'

_publ_section_title
;
 Syntheses, crystal structures and thermal properties of six coordination
 polymers based on 2-(p-methylphenyl)-imidazole dicarboxylate.
;
_journal_issue 41
_journal_name_full 'Dalton transactions (Cambridge, England : 2003)'
_journal_page_first 14776
_journal_page_last 14785
_journal_paper_doi 10.1039/c3dt51747k
_journal_volume 42
_journal_year 2013
_chemical_formula_sum 'C24 H18 N4 O8 Pb'
_chemical_formula_weight 697.61
_chemical_name_systematic
;
 ?
;
_space_group_IT_number 88
_symmetry_cell_setting tetragonal
_symmetry_space_group_name_Hall '-I 4ad'
_symmetry_space_group_name_H-M 'I 41/a :2'
_atom_sites_solution_hydrogens geom
_atom_sites_solution_primary direct
_atom_sites_solution_secondary difmap
_audit_creation_method SHELXL-97
_cell_angle_alpha 90.00
_cell_angle_beta 90.00
_cell_angle_gamma 90.00
_cell_formula_units_Z 8
_cell_length_a 17.095(6)
_cell_length_b 17.095(6)
_cell_length_c 16.563(6)
_cell_measurement_reflns_used 7154
_cell_measurement_temperature 298(2)
_cell_measurement_theta_max 28.21
_cell_measurement_theta_min 2.38
_cell_volume 4840(3)
_computing_cell_refinement 'Bruker SAINT'
_computing_data_collection 'Bruker APEX2'
_computing_data_reduction 'Bruker SAINT'
_computing_molecular_graphics 'Bruker SHELXTL'
_computing_publication_material 'Bruker SHELXTL'
_computing_structure_refinement 'SHELXL-97 (Sheldrick, 1997)'
_computing_structure_solution 'SHELXS-97 (Sheldrick, 1990)'
_diffrn_ambient_temperature 298(2)
_diffrn_measured_fraction_theta_full 0.999
_diffrn_measured_fraction_theta_max 0.999
_diffrn_measurement_device_type 'Bruker APEX-II CCD'
_diffrn_measurement_method '\f and \w '
_diffrn_radiation_monochromator graphite
_diffrn_radiation_source 'fine-focus sealed tube'
_diffrn_radiation_type MoK\a
_diffrn_radiation_wavelength 0.71073
_diffrn_reflns_av_R_equivalents 0.0293
_diffrn_reflns_av_sigmaI/netI 0.0176
_diffrn_reflns_limit_h_max 18
_diffrn_reflns_limit_h_min -20
_diffrn_reflns_limit_k_max 20
_diffrn_reflns_limit_k_min -20
_diffrn_reflns_limit_l_max 19
_diffrn_reflns_limit_l_min -19
_diffrn_reflns_number 15107
_diffrn_reflns_theta_full 25.00
_diffrn_reflns_theta_max 25.00
_diffrn_reflns_theta_min 1.71
_exptl_absorpt_coefficient_mu 7.029
_exptl_absorpt_correction_T_max 0.3338
_exptl_absorpt_correction_T_min 0.1654
_exptl_absorpt_correction_type multi-scan
_exptl_absorpt_process_details '(SADABS; Sheldrick, 1996)'
_exptl_crystal_colour colourless
_exptl_crystal_density_diffrn 1.915
_exptl_crystal_density_method 'not measured'
_exptl_crystal_description block-shaped
_exptl_crystal_F_000 2688
_exptl_crystal_size_max 0.40
_exptl_crystal_size_mid 0.30
_exptl_crystal_size_min 0.20
_refine_diff_density_max 0.690
_refine_diff_density_min -0.296
_refine_diff_density_rms 0.082
_refine_ls_extinction_method none
_refine_ls_goodness_of_fit_ref 1.068
_refine_ls_hydrogen_treatment constr
_refine_ls_matrix_type full
_refine_ls_number_parameters 170
_refine_ls_number_reflns 2137
_refine_ls_number_restraints 0
_refine_ls_restrained_S_all 1.068
_refine_ls_R_factor_all 0.0245
_refine_ls_R_factor_gt 0.0174
_refine_ls_shift/su_max 0.005
_refine_ls_shift/su_mean 0.000
_refine_ls_structure_factor_coef Fsqd
_refine_ls_weighting_details 'calc w=1/[\s^2^(Fo^2^)+(0.0284P)^2^+5.8837P] where P=(Fo^2^+2Fc^2^)/3'
_refine_ls_weighting_scheme calc
_refine_ls_wR_factor_gt 0.0453
_refine_ls_wR_factor_ref 0.0490
_reflns_number_gt 1784
_reflns_number_total 2137
_reflns_threshold_expression >2sigma(I)
_cod_data_source_file c3dt51747k.txt
_cod_data_source_block 01
_cod_depositor_comments
;
The following automatic conversions were performed:

'_exptl_absorpt_correction_type' value 'Multi-scan' changed to
'multi-scan' according to
/home/saulius/struct/CIF-dictionaries/cif_core.dic dictionary named
'cif_core.dic' version 2.4.2 from 2011-04-26.

Automatic conversion script
Id: cif_fix_values 1891 2012-01-12 08:04:46Z andrius 
;
_cod_original_sg_symbol_H-M I41/a
_cod_database_code 7021965

loop_
_symmetry_equiv_pos_as_xyz
'x, y, z'
'-x+1/2, -y, z+1/2'
'-y+3/4, x+1/4, z+1/4'
'y+3/4, -x+3/4, z+3/4'
'x+1/2, y+1/2, z+1/2'
'-x+1, -y+1/2, z+1'
'-y+5/4, x+3/4, z+3/4'
'y+5/4, -x+5/4, z+5/4'
'-x, -y, -z'
'x-1/2, y, -z-1/2'
'y-3/4, -x-1/4, -z-1/4'
'-y-3/4, x-3/4, -z-3/4'
'-x+1/2, -y+1/2, -z+1/2'
'x, y+1/2, -z'
'y-1/4, -x+1/4, -z+1/4'
'-y-1/4, x-1/4, -z-1/4'

loop_
_atom_site_label
_atom_site_type_symbol
_atom_site_fract_x
_atom_site_fract_y
_atom_site_fract_z
_atom_site_U_iso_or_equiv
_atom_site_adp_type
_atom_site_occupancy
_atom_site_symmetry_multiplicity
_atom_site_calc_flag
_atom_site_refinement_flags
C1 C -0.0866(2) 0.3818(2) 0.9004(2) 0.0337(8) Uani 1 1 d .
C2 C -0.01130(19) 0.42182(19) 0.9111(2) 0.0262(7) Uani 1 1 d .
C3 C 0.01016(18) 0.49841(17) 0.89681(19) 0.0248(7) Uani 1 1 d .
C4 C 0.11288(19) 0.43003(19) 0.9386(2) 0.0263(7) Uani 1 1 d .
C5 C 0.19470(19) 0.4105(2) 0.9571(2) 0.0296(8) Uani 1 1 d .
C6 C 0.2483(2) 0.4667(2) 0.9812(2) 0.0385(9) Uani 1 1 d .
H6 H 0.2317 0.5177 0.9903 0.046 Uiso 1 1 calc R
C7 C 0.3260(2) 0.4477(3) 0.9919(3) 0.0496(11) Uani 1 1 d .
H7 H 0.3611 0.4862 1.0081 0.059 Uiso 1 1 calc R
C8 C 0.3528(2) 0.3717(3) 0.9788(3) 0.0470(11) Uani 1 1 d .
C9 C 0.2989(2) 0.3157(2) 0.9563(3) 0.0454(10) Uani 1 1 d .
H9 H 0.3154 0.2645 0.9482 0.054 Uiso 1 1 calc R
C10 C 0.2206(2) 0.3340(2) 0.9455(2) 0.0386(9) Uani 1 1 d .
H10 H 0.1854 0.2953 0.9304 0.046 Uiso 1 1 calc R
C11 C 0.4386(3) 0.3523(4) 0.9887(3) 0.0770(17) Uani 1 1 d .
H11A H 0.4449 0.3155 1.0320 0.115 Uiso 1 1 calc R
H11B H 0.4672 0.3992 1.0009 0.115 Uiso 1 1 calc R
H11C H 0.4582 0.3300 0.9395 0.115 Uiso 1 1 calc R
C12 C -0.0342(2) 0.5678(2) 0.8671(2) 0.0299(8) Uani 1 1 d .
N1 N 0.05317(15) 0.37967(15) 0.93787(17) 0.0269(6) Uani 1 1 d .
N2 N 0.08804(15) 0.50262(15) 0.91433(18) 0.0258(6) Uani 1 1 d .
H2 H 0.1167 0.5438 0.9108 0.031 Uiso 1 1 calc R
O1 O -0.14517(16) 0.42134(16) 0.8724(2) 0.0531(8) Uani 1 1 d .
H1 H -0.1311 0.4661 0.8623 0.080 Uiso 1 1 calc R
O2 O -0.09323(15) 0.31185(14) 0.91740(19) 0.0455(7) Uani 1 1 d .
O3 O 0.00366(15) 0.63033(14) 0.86349(16) 0.0392(7) Uani 1 1 d .
O4 O -0.10600(14) 0.55894(14) 0.84907(18) 0.0417(7) Uani 1 1 d .
Pb1 Pb 0.0000 0.2500 1.012359(11) 0.02578(8) Uani 1 2 d S

loop_
_atom_site_aniso_label
_atom_site_aniso_U_11
_atom_site_aniso_U_22
_atom_site_aniso_U_33
_atom_site_aniso_U_23
_atom_site_aniso_U_13
_atom_site_aniso_U_12
C1 0.0286(19) 0.027(2) 0.046(2) 0.0014(16) -0.0063(16) -0.0005(15)
C2 0.0261(17) 0.0224(17) 0.0303(17) 0.0029(14) 0.0003(15) 0.0012(14)
C3 0.0238(17) 0.0203(17) 0.0303(19) 0.0000(13) 0.0018(14) 0.0025(14)
C4 0.0269(17) 0.0246(17) 0.0274(18) 0.0019(14) 0.0018(14) 0.0022(14)
C5 0.0242(17) 0.0297(18) 0.0348(19) 0.0085(16) 0.0033(15) 0.0021(14)
C6 0.031(2) 0.032(2) 0.052(3) 0.0116(17) -0.0017(18) -0.0007(17)
C7 0.030(2) 0.060(3) 0.059(3) 0.017(2) -0.0072(19) -0.014(2)
C8 0.028(2) 0.067(3) 0.046(3) 0.019(2) 0.0062(18) 0.008(2)
C9 0.037(2) 0.047(2) 0.051(3) 0.009(2) 0.0041(19) 0.0171(19)
C10 0.034(2) 0.036(2) 0.046(2) 0.0063(18) 0.0017(18) 0.0054(16)
C11 0.030(2) 0.116(5) 0.085(4) 0.020(3) 0.001(2) 0.016(3)
C12 0.0301(19) 0.0225(17) 0.037(2) 0.0009(15) -0.0007(16) 0.0023(14)
N1 0.0230(14) 0.0203(14) 0.0373(17) 0.0042(12) -0.0014(12) 0.0005(11)
N2 0.0214(14) 0.0200(14) 0.0362(16) 0.0015(13) 0.0022(12) -0.0037(11)
O1 0.0350(15) 0.0300(15) 0.095(2) 0.0175(16) -0.0272(15) -0.0040(12)
O2 0.0370(15) 0.0252(14) 0.074(2) 0.0111(14) -0.0165(14) -0.0086(11)
O3 0.0317(14) 0.0214(13) 0.0645(19) 0.0080(12) -0.0039(12) -0.0015(11)
O4 0.0289(14) 0.0267(13) 0.0695(19) 0.0063(13) -0.0111(13) 0.0026(11)
Pb1 0.02148(11) 0.01874(11) 0.03711(12) 0.000 0.000 0.00047(7)

loop_
_atom_type_symbol
_atom_type_description
_atom_type_scat_dispersion_real
_atom_type_scat_dispersion_imag
_atom_type_scat_source
C C 0.0033 0.0016 'International Tables Vol C Tables 4.2.6.8 and 6.1.1.4'
H H 0.0000 0.0000 'International Tables Vol C Tables 4.2.6.8 and 6.1.1.4'
N N 0.0061 0.0033 'International Tables Vol C Tables 4.2.6.8 and 6.1.1.4'
O O 0.0106 0.0060 'International Tables Vol C Tables 4.2.6.8 and 6.1.1.4'
Pb Pb -3.3944 10.1111 'International Tables Vol C Tables 4.2.6.8 and 6.1.1.4'

loop_
_geom_angle_atom_site_label_1
_geom_angle_atom_site_label_2
_geom_angle_atom_site_label_3
_geom_angle
_geom_angle_site_symmetry_1
_geom_angle_site_symmetry_3
O2 C1 O1 121.2(3) . .
O2 C1 C2 120.2(3) . .
O1 C1 C2 118.6(3) . .
C3 C2 N1 109.6(3) . .
C3 C2 C1 130.8(3) . .
N1 C2 C1 119.5(3) . .
N2 C3 C2 105.8(3) . .
N2 C3 C12 121.6(3) . .
C2 C3 C12 132.5(3) . .
N1 C4 N2 110.1(3) . .
N1 C4 C5 125.6(3) . .
N2 C4 C5 124.1(3) . .
C6 C5 C10 118.6(3) . .
C6 C5 C4 122.1(3) . .
C10 C5 C4 119.1(3) . .
C7 C6 C5 120.7(4) . .
C6 C7 C8 121.0(4) . .
C9 C8 C7 117.9(4) . .
C9 C8 C11 121.7(4) . .
C7 C8 C11 120.4(5) . .
C8 C9 C10 121.5(4) . .
C9 C10 C5 120.1(4) . .
O3 C12 O4 126.1(3) . .
O3 C12 C3 115.6(3) . .
O4 C12 C3 118.3(3) . .
C4 N1 C2 106.0(3) . .
C4 N1 Pb1 141.6(2) . .
C2 N1 Pb1 107.77(19) . .
C3 N2 C4 108.5(3) . .
C1 O2 Pb1 120.0(2) . .
C12 O3 Pb1 132.8(2) . 7_454
O2 Pb1 O2 101.14(15) . 6_454
O2 Pb1 O3 152.87(8) . 3
O2 Pb1 O3 85.10(9) 6_454 3
O2 Pb1 O3 85.10(9) . 8_344
O2 Pb1 O3 152.87(8) 6_454 8_344
O3 Pb1 O3 101.41(12) 3 8_344
O2 Pb1 N1 80.99(8) . 6_454
O2 Pb1 N1 64.85(8) 6_454 6_454
O3 Pb1 N1 124.77(8) 3 6_454
O3 Pb1 N1 90.55(9) 8_344 6_454
O2 Pb1 N1 64.85(8) . .
O2 Pb1 N1 80.99(8) 6_454 .
O3 Pb1 N1 90.55(9) 3 .
O3 Pb1 N1 124.77(8) 8_344 .
N1 Pb1 N1 125.51(12) 6_454 .

loop_
_geom_bond_atom_site_label_1
_geom_bond_atom_site_label_2
_geom_bond_distance
_geom_bond_site_symmetry_2
C1 O2 1.234(4) .
C1 O1 1.293(4) .
C1 C2 1.469(5) .
C2 C3 1.380(4) .
C2 N1 1.389(4) .
C3 N2 1.365(4) .
C3 C12 1.491(4) .
C4 N1 1.335(4) .
C4 N2 1.372(4) .
C4 C5 1.470(5) .
C5 C6 1.386(5) .
C5 C10 1.394(5) .
C6 C7 1.378(6) .
C7 C8 1.395(6) .
C8 C9 1.381(6) .
C8 C11 1.513(6) .
C9 C10 1.385(5) .
C12 O3 1.251(4) .
C12 O4 1.273(4) .
N1 Pb1 2.695(3) .
O2 Pb1 2.476(3) .
O3 Pb1 2.645(2) 7_454
Pb1 O2 2.476(3) 6_454
Pb1 O3 2.645(3) 3
Pb1 O3 2.645(3) 8_344
Pb1 N1 2.695(3) 6_454
